data_4301111
loop_
_publ_author_name
'Herbert W. Roesky'
'Anukul Jana'
'Carola Schulzke'
'Alexander D\"oring'
'Tobias Beck'
'Aritra Pal'
'Regine Herbst-Irmer'

_publ_contact_author_address
;Institut f\"ur Anorganische Chemie
der Georg-August-Universit\"at G\"ottingen
Tammannstr. 4, 37077 G\"ottingen, Germany
;
_publ_contact_author_email hroesky@gwdg.de
_publ_contact_author_fax +49-551-393373
_publ_contact_author_name 'Herbert W. Roesky'
_publ_contact_author_phone +49-551-393001
_publ_section_title
;
Facile Access of Stable Divalent Tin Compounds with Terminal Methyl, Amide,
Fluoride, and Iodide Substituents
;
_journal_name_full 'Inorganic Chemistry'
_journal_page_first 193
_journal_page_last 197
_journal_paper_doi 10.1021/ic8015639
_journal_volume 48
_journal_year 2009
_chemical_formula_sum 'C29 H41 F N2 Sn'
_chemical_formula_weight 555.33
_chemical_name_systematic
; 
 ? 
;
_space_group_IT_number 14
_symmetry_cell_setting monoclinic
_symmetry_space_group_name_Hall '-P 2ybc'
_symmetry_space_group_name_H-M 'P 1 21/c 1'
_atom_sites_solution_hydrogens geom
_atom_sites_solution_primary direct
_atom_sites_solution_secondary difmap
_audit_creation_method SHELXL-97
_cell_angle_alpha 90.00
_cell_angle_beta 89.92(3)
_cell_angle_gamma 90.00
_cell_formula_units_Z 4
_cell_length_a 9.0047(18)
_cell_length_b 9.6328(19)
_cell_length_c 32.308(6)
_cell_measurement_reflns_used 21699
_cell_measurement_temperature 133(2)
_cell_measurement_theta_max 51.3
_cell_measurement_theta_min 2.5
_cell_volume 2802.4(9)
_computing_structure_refinement 'SHELXL-97 (Sheldrick, 1997)'
_computing_structure_solution 'SHELXS-97 (Sheldrick, 1990)'
_diffrn_ambient_temperature 133(2)
_diffrn_measured_fraction_theta_full 0.994
_diffrn_measured_fraction_theta_max 0.994
_diffrn_measurement_device_type IPDS2
_diffrn_radiation_monochromator graphite
_diffrn_radiation_source 'fine-focus sealed tube'
_diffrn_radiation_type MoK\a
_diffrn_radiation_wavelength 0.71073
_diffrn_reflns_av_R_equivalents 0.0480
_diffrn_reflns_av_sigmaI/netI 0.0389
_diffrn_reflns_limit_h_max 10
_diffrn_reflns_limit_h_min -10
_diffrn_reflns_limit_k_max 11
_diffrn_reflns_limit_k_min -10
_diffrn_reflns_limit_l_max 39
_diffrn_reflns_limit_l_min -39
_diffrn_reflns_number 20990
_diffrn_reflns_theta_full 25.63
_diffrn_reflns_theta_max 25.63
_diffrn_reflns_theta_min 1.26
_exptl_absorpt_coefficient_mu 0.936
_exptl_absorpt_correction_T_max 0.9720
_exptl_absorpt_correction_T_min 0.7679
_exptl_absorpt_correction_type numerical
_exptl_absorpt_process_details 'face indexed'
_exptl_crystal_colour yellow
_exptl_crystal_density_diffrn 1.316
_exptl_crystal_density_method 'not measured'
_exptl_crystal_description platelet
_exptl_crystal_F_000 1152
_exptl_crystal_size_max 0.23
_exptl_crystal_size_mid 0.13
_exptl_crystal_size_min 0.06
_refine_diff_density_max 0.640
_refine_diff_density_min -1.230
_refine_diff_density_rms 0.083
_refine_ls_extinction_method none
_refine_ls_goodness_of_fit_ref 0.960
_refine_ls_hydrogen_treatment constr
_refine_ls_matrix_type full
_refine_ls_number_parameters 311
_refine_ls_number_reflns 5251
_refine_ls_number_restraints 0
_refine_ls_restrained_S_all 0.960
_refine_ls_R_factor_all 0.0506
_refine_ls_R_factor_gt 0.0350
_refine_ls_shift/su_max 0.001
_refine_ls_shift/su_mean 0.000
_refine_ls_structure_factor_coef Fsqd
_refine_ls_weighting_details 'calc w=1/[\s^2^(Fo^2^)+(0.0570P)^2^+0.0000P] where P=(Fo^2^+2Fc^2^)/3'
_refine_ls_weighting_scheme calc
_refine_ls_wR_factor_gt 0.0827
_refine_ls_wR_factor_ref 0.0874
_reflns_number_gt 4146
_reflns_number_total 5251
_reflns_threshold_expression >2sigma(I)
_cod_data_source_file ic8015639_si_002_4.cif
_cod_data_source_block comp4
_cod_original_sg_symbol_H-M 'P 21/c'
_cod_database_code 4301111

loop_
_symmetry_equiv_pos_as_xyz
'x, y, z'
'-x, y+1/2, -z+1/2'
'-x, -y, -z'
'x, -y-1/2, z-1/2'

loop_
_atom_site_label
_atom_site_type_symbol
_atom_site_fract_x
_atom_site_fract_y
_atom_site_fract_z
_atom_site_U_iso_or_equiv
_atom_site_adp_type
_atom_site_occupancy
_atom_site_symmetry_multiplicity
_atom_site_calc_flag
_atom_site_refinement_flags
_atom_site_disorder_assembly
_atom_site_disorder_group
Sn1 Sn 0.52022(2) 0.51240(2) 0.124586(6) 0.02527(8) Uani 1 1 d . . .
F1 F 0.3907(2) 0.5973(2) 0.16760(6) 0.0353(5) Uani 1 1 d . . .
N1 N 0.7098(3) 0.5252(3) 0.16621(8) 0.0249(5) Uani 1 1 d . . .
N2 N 0.5850(3) 0.7182(3) 0.10326(8) 0.0258(6) Uani 1 1 d . . .
C1 C 0.7571(4) 0.3938(3) 0.18337(10) 0.0253(7) Uani 1 1 d . . .
C2 C 0.6838(4) 0.3381(3) 0.21780(10) 0.0280(7) Uani 1 1 d . . .
C3 C 0.7287(4) 0.2085(4) 0.23273(10) 0.0312(7) Uani 1 1 d . . .
H3 H 0.6803 0.1692 0.2561 0.035(4) Uiso 1 1 calc R . .
C4 C 0.8430(4) 0.1371(3) 0.21368(10) 0.0308(7) Uani 1 1 d . . .
H4 H 0.8724 0.0489 0.2239 0.035(4) Uiso 1 1 calc R . .
C5 C 0.9145(4) 0.1930(3) 0.17999(11) 0.0313(8) Uani 1 1 d . . .
H5 H 0.9932 0.1427 0.1673 0.035(4) Uiso 1 1 calc R . .
C6 C 0.8741(4) 0.3221(3) 0.16398(10) 0.0283(7) Uani 1 1 d . . .
C7 C 0.5556(4) 0.4129(4) 0.23919(10) 0.0333(8) Uani 1 1 d . . .
H7 H 0.5443 0.5062 0.2260 0.041(5) Uiso 1 1 calc R . .
C8 C 0.5878(5) 0.4349(4) 0.28494(11) 0.0453(10) Uani 1 1 d . . .
H8A H 0.5966 0.3447 0.2987 0.060(3) Uiso 1 1 calc R . .
H8B H 0.5067 0.4879 0.2976 0.060(3) Uiso 1 1 calc R . .
H8C H 0.6811 0.4864 0.2880 0.060(3) Uiso 1 1 calc R . .
C9 C 0.4107(4) 0.3336(4) 0.23314(12) 0.0403(9) Uani 1 1 d . . .
H9A H 0.4174 0.2433 0.2470 0.060(3) Uiso 1 1 calc R . .
H9B H 0.3932 0.3195 0.2035 0.060(3) Uiso 1 1 calc R . .
H9C H 0.3284 0.3869 0.2450 0.060(3) Uiso 1 1 calc R . .
C10 C 0.9532(4) 0.3808(4) 0.12621(11) 0.0314(7) Uani 1 1 d . . .
H10 H 0.9260 0.4811 0.1237 0.041(5) Uiso 1 1 calc R . .
C11 C 1.1214(4) 0.3711(4) 0.12951(13) 0.0433(9) Uani 1 1 d . . .
H11A H 1.1550 0.4226 0.1539 0.060(3) Uiso 1 1 calc R . .
H11B H 1.1669 0.4109 0.1046 0.060(3) Uiso 1 1 calc R . .
H11C H 1.1508 0.2735 0.1321 0.060(3) Uiso 1 1 calc R . .
C12 C 0.8981(5) 0.3057(5) 0.08709(12) 0.0488(10) Uani 1 1 d . . .
H12A H 0.9236 0.2070 0.0888 0.060(3) Uiso 1 1 calc R . .
H12B H 0.9454 0.3466 0.0626 0.060(3) Uiso 1 1 calc R . .
H12C H 0.7901 0.3159 0.0849 0.060(3) Uiso 1 1 calc R . .
C13 C 0.7785(4) 0.6417(3) 0.17754(9) 0.0261(7) Uani 1 1 d . . .
C14 C 0.8950(4) 0.6344(4) 0.21089(11) 0.0346(8) Uani 1 1 d . . .
H14A H 0.8547 0.5853 0.2350 0.060(3) Uiso 1 1 calc R . .
H14B H 0.9240 0.7286 0.2190 0.060(3) Uiso 1 1 calc R . .
H14C H 0.9821 0.5845 0.2004 0.060(3) Uiso 1 1 calc R . .
C15 C 0.7516(4) 0.7713(3) 0.15955(10) 0.0283(7) Uani 1 1 d . . .
H15 H 0.7963 0.8475 0.1734 0.035(4) Uiso 1 1 calc R . .
C16 C 0.6699(4) 0.8064(3) 0.12459(10) 0.0256(7) Uani 1 1 d . . .
C17 C 0.6837(5) 0.9549(3) 0.10969(11) 0.0369(8) Uani 1 1 d . . .
H17A H 0.7565 0.9594 0.0871 0.060(3) Uiso 1 1 calc R . .
H17B H 0.7165 1.0140 0.1326 0.060(3) Uiso 1 1 calc R . .
H17C H 0.5871 0.9873 0.0997 0.060(3) Uiso 1 1 calc R . .
C18 C 0.5169(4) 0.7610(3) 0.06486(9) 0.0271(7) Uani 1 1 d . . .
C19 C 0.5934(4) 0.7375(4) 0.02741(10) 0.0301(7) Uani 1 1 d . . .
C20 C 0.5244(4) 0.7752(4) -0.00924(11) 0.0381(9) Uani 1 1 d . . .
H20 H 0.5746 0.7604 -0.0347 0.035(4) Uiso 1 1 calc R . .
C21 C 0.3848(5) 0.8337(4) -0.00958(11) 0.0399(9) Uani 1 1 d . . .
H21 H 0.3400 0.8592 -0.0351 0.035(4) Uiso 1 1 calc R . .
C22 C 0.3105(4) 0.8551(4) 0.02694(12) 0.0375(8) Uani 1 1 d . . .
H22 H 0.2140 0.8950 0.0264 0.035(4) Uiso 1 1 calc R . .
C23 C 0.3737(4) 0.8193(3) 0.06510(10) 0.0315(7) Uani 1 1 d . . .
C24 C 0.7471(4) 0.6736(4) 0.02625(11) 0.0387(9) Uani 1 1 d . . .
H24 H 0.7758 0.6483 0.0552 0.041(5) Uiso 1 1 calc R . .
C25 C 0.8618(5) 0.7777(5) 0.00946(14) 0.0509(10) Uani 1 1 d . . .
H25A H 0.8371 0.8016 -0.0192 0.060(3) Uiso 1 1 calc R . .
H25B H 0.9610 0.7359 0.0104 0.060(3) Uiso 1 1 calc R . .
H25C H 0.8604 0.8618 0.0265 0.060(3) Uiso 1 1 calc R . .
C26 C 0.7492(6) 0.5411(5) -0.00009(15) 0.0539(11) Uani 1 1 d . . .
H26A H 0.6761 0.4751 0.0108 0.060(3) Uiso 1 1 calc R . .
H26B H 0.8484 0.4993 0.0009 0.060(3) Uiso 1 1 calc R . .
H26C H 0.7245 0.5642 -0.0288 0.060(3) Uiso 1 1 calc R . .
C27 C 0.2886(5) 0.8469(4) 0.10466(12) 0.0417(9) Uani 1 1 d . . .
H27 H 0.3532 0.8191 0.1284 0.041(5) Uiso 1 1 calc R . .
C28 C 0.2528(7) 1.0003(5) 0.10940(15) 0.0643(14) Uani 1 1 d . . .
H28A H 0.3453 1.0535 0.1111 0.060(3) Uiso 1 1 calc R . .
H28B H 0.1945 1.0145 0.1347 0.060(3) Uiso 1 1 calc R . .
H28C H 0.1953 1.0317 0.0854 0.060(3) Uiso 1 1 calc R . .
C29 C 0.1478(5) 0.7597(6) 0.10657(16) 0.0671(14) Uani 1 1 d . . .
H29A H 0.0814 0.7866 0.0839 0.060(3) Uiso 1 1 calc R . .
H29B H 0.0978 0.7752 0.1331 0.060(3) Uiso 1 1 calc R . .
H29C H 0.1736 0.6613 0.1039 0.060(3) Uiso 1 1 calc R . .

loop_
_atom_site_aniso_label
_atom_site_aniso_U_11
_atom_site_aniso_U_22
_atom_site_aniso_U_33
_atom_site_aniso_U_23
_atom_site_aniso_U_13
_atom_site_aniso_U_12
Sn1 0.02744(13) 0.02383(12) 0.02455(12) 0.00133(9) -0.00254(8) -0.00165(9)
F1 0.0325(12) 0.0398(11) 0.0336(10) 0.0061(8) 0.0032(8) 0.0035(9)
N1 0.0252(14) 0.0273(13) 0.0223(12) 0.0012(10) -0.0023(10) 0.0005(11)
N2 0.0301(16) 0.0246(13) 0.0225(13) 0.0038(10) 0.0000(11) 0.0003(11)
C1 0.0243(18) 0.0254(16) 0.0262(16) 0.0002(12) -0.0051(13) -0.0002(12)
C2 0.0286(19) 0.0296(17) 0.0259(16) 0.0003(13) -0.0027(13) -0.0012(13)
C3 0.037(2) 0.0304(17) 0.0264(16) 0.0054(13) -0.0049(14) -0.0030(14)
C4 0.037(2) 0.0236(16) 0.0315(17) 0.0024(13) -0.0083(15) 0.0010(14)
C5 0.029(2) 0.0280(17) 0.0367(19) -0.0024(14) -0.0054(15) 0.0037(14)
C6 0.0267(19) 0.0299(17) 0.0282(17) -0.0010(13) -0.0050(13) -0.0006(14)
C7 0.040(2) 0.0309(18) 0.0292(17) 0.0052(14) 0.0076(15) 0.0043(15)
C8 0.064(3) 0.044(2) 0.0274(18) 0.0025(15) 0.0086(17) 0.0072(19)
C9 0.038(2) 0.038(2) 0.044(2) 0.0059(16) 0.0115(17) 0.0032(16)
C10 0.0254(18) 0.0317(17) 0.0370(18) 0.0007(14) 0.0027(14) 0.0024(14)
C11 0.031(2) 0.042(2) 0.057(2) 0.0004(18) 0.0054(18) -0.0008(16)
C12 0.047(3) 0.067(3) 0.032(2) -0.0079(18) 0.0066(17) -0.005(2)
C13 0.0293(19) 0.0283(16) 0.0208(15) 0.0022(12) 0.0010(13) -0.0017(13)
C14 0.037(2) 0.0344(18) 0.0324(18) -0.0002(14) -0.0100(15) -0.0020(15)
C15 0.0303(19) 0.0266(16) 0.0282(16) -0.0014(13) -0.0014(13) -0.0037(13)
C16 0.0268(18) 0.0235(16) 0.0265(16) 0.0024(12) 0.0027(13) -0.0006(13)
C17 0.053(2) 0.0248(17) 0.0332(18) 0.0059(14) -0.0047(16) -0.0070(15)
C18 0.0348(19) 0.0227(15) 0.0239(16) 0.0045(12) -0.0018(13) -0.0010(14)
C19 0.034(2) 0.0331(18) 0.0231(16) 0.0017(13) -0.0018(13) 0.0009(14)
C20 0.051(3) 0.0398(19) 0.0236(18) 0.0034(14) 0.0023(15) -0.0020(17)
C21 0.051(3) 0.0368(19) 0.0322(19) 0.0055(15) -0.0136(17) -0.0018(17)
C22 0.038(2) 0.0323(18) 0.042(2) 0.0084(15) -0.0114(16) 0.0008(15)
C23 0.034(2) 0.0282(17) 0.0321(18) 0.0049(13) -0.0031(15) 0.0001(14)
C24 0.043(2) 0.047(2) 0.0256(17) 0.0046(15) 0.0062(15) 0.0096(17)
C25 0.041(3) 0.055(2) 0.057(3) -0.003(2) 0.0033(19) -0.0016(19)
C26 0.054(3) 0.044(2) 0.063(3) -0.003(2) 0.012(2) 0.007(2)
C27 0.040(2) 0.046(2) 0.039(2) 0.0107(17) 0.0031(17) 0.0161(17)
C28 0.083(4) 0.060(3) 0.050(2) -0.002(2) 0.011(2) 0.036(3)
C29 0.041(3) 0.086(4) 0.074(3) 0.030(3) 0.013(2) 0.013(3)

loop_
_atom_type_symbol
_atom_type_description
_atom_type_scat_dispersion_real
_atom_type_scat_dispersion_imag
_atom_type_scat_source
C C 0.0033 0.0016 'International Tables Vol C Tables 4.2.6.8 and 6.1.1.4'
H H 0.0000 0.0000 'International Tables Vol C Tables 4.2.6.8 and 6.1.1.4'
F F 0.0171 0.0103 'International Tables Vol C Tables 4.2.6.8 and 6.1.1.4'
N N 0.0061 0.0033 'International Tables Vol C Tables 4.2.6.8 and 6.1.1.4'
Sn Sn -0.6537 1.4246 'International Tables Vol C Tables 4.2.6.8 and 6.1.1.4'

loop_
_geom_angle_atom_site_label_1
_geom_angle_atom_site_label_2
_geom_angle_atom_site_label_3
_geom_angle
_geom_angle_site_symmetry_1
_geom_angle_site_symmetry_3
_geom_angle_publ_flag
F1 Sn1 N2 90.20(9) . . ?
F1 Sn1 N1 90.26(9) . . ?
N2 Sn1 N1 86.22(10) . . ?
C13 N1 C1 119.6(3) . . ?
C13 N1 Sn1 125.6(2) . . ?
C1 N1 Sn1 114.76(19) . . ?
C16 N2 C18 120.4(3) . . ?
C16 N2 Sn1 124.7(2) . . ?
C18 N2 Sn1 114.7(2) . . ?
C2 C1 C6 121.2(3) . . ?
C2 C1 N1 120.1(3) . . ?
C6 C1 N1 118.7(3) . . ?
C3 C2 C1 118.7(3) . . ?
C3 C2 C7 119.0(3) . . ?
C1 C2 C7 122.3(3) . . ?
C4 C3 C2 120.4(3) . . ?
C5 C4 C3 120.4(3) . . ?
C4 C5 C6 121.4(3) . . ?
C5 C6 C1 117.9(3) . . ?
C5 C6 C10 120.4(3) . . ?
C1 C6 C10 121.6(3) . . ?
C8 C7 C9 111.0(3) . . ?
C8 C7 C2 111.1(3) . . ?
C9 C7 C2 110.6(3) . . ?
C6 C10 C11 112.7(3) . . ?
C6 C10 C12 109.5(3) . . ?
C11 C10 C12 110.6(3) . . ?
N1 C13 C15 123.8(3) . . ?
N1 C13 C14 118.8(3) . . ?
C15 C13 C14 117.4(3) . . ?
C16 C15 C13 130.3(3) . . ?
N2 C16 C15 124.7(3) . . ?
N2 C16 C17 118.9(3) . . ?
C15 C16 C17 116.4(3) . . ?
C23 C18 C19 121.0(3) . . ?
C23 C18 N2 120.0(3) . . ?
C19 C18 N2 118.9(3) . . ?
C20 C19 C18 118.2(3) . . ?
C20 C19 C24 119.7(3) . . ?
C18 C19 C24 122.1(3) . . ?
C21 C20 C19 121.6(3) . . ?
C22 C21 C20 119.9(3) . . ?
C21 C22 C23 121.4(4) . . ?
C22 C23 C18 117.8(3) . . ?
C22 C23 C27 119.6(3) . . ?
C18 C23 C27 122.5(3) . . ?
C19 C24 C26 111.3(3) . . ?
C19 C24 C25 110.9(3) . . ?
C26 C24 C25 109.8(3) . . ?
C23 C27 C28 111.3(3) . . ?
C23 C27 C29 111.0(4) . . ?
C28 C27 C29 110.8(4) . . ?

loop_
_geom_bond_atom_site_label_1
_geom_bond_atom_site_label_2
_geom_bond_distance
_geom_bond_site_symmetry_2
_geom_bond_publ_flag
Sn1 F1 1.988(2) . ?
Sn1 N2 2.178(3) . ?
Sn1 N1 2.178(3) . ?
N1 C13 1.333(4) . ?
N1 C1 1.446(4) . ?
N2 C16 1.335(4) . ?
N2 C18 1.445(4) . ?
C1 C2 1.399(5) . ?
C1 C6 1.407(5) . ?
C2 C3 1.398(5) . ?
C2 C7 1.526(5) . ?
C3 C4 1.382(5) . ?
C4 C5 1.374(5) . ?
C5 C6 1.395(5) . ?
C6 C10 1.521(5) . ?
C7 C8 1.522(5) . ?
C7 C9 1.525(5) . ?
C10 C11 1.522(5) . ?
C10 C12 1.539(5) . ?
C13 C15 1.399(5) . ?
C13 C14 1.506(5) . ?
C15 C16 1.391(5) . ?
C16 C17 1.514(4) . ?
C18 C23 1.407(5) . ?
C18 C19 1.409(5) . ?
C19 C20 1.386(5) . ?
C19 C24 1.515(5) . ?
C20 C21 1.378(6) . ?
C21 C22 1.371(6) . ?
C22 C23 1.402(5) . ?
C23 C27 1.513(5) . ?
C24 C26 1.534(6) . ?
C24 C25 1.538(6) . ?
C27 C28 1.520(6) . ?
C27 C29 1.522(6) . ?
